data_2231237
loop_
_publ_author_name
'Gao, Ting'
'Yang, Yu'
'Gao, Po'
'Zhang, Ju-Wen'
'Yang, Jing-Lin'

_publ_section_title
;
 {\m-6,6'-Dimethoxy-2,2'-[ethane-1,2-diylbis(nitrilomethanylylidene)]diphenolato-1\k^4^<i>O</i>^6^,<i>O</i>^1^,<i>O</i>^1'^,<i>O</i>^6'^;2\k^4^<i>O</i>^1^,<i>N</i>,<i>N</i>',<i>O</i>^1'^}(methanol-1\k<i>O</i>)(tetrafluoridoborato-1\k^2^<i>F</i>,<i>F</i>')-2-copper(II)-1-sodium
;
_journal_coeditor_code NG5196
_journal_issue 8
_journal_name_full 'Acta Crystallographica Section E'
_journal_page_first m1127
_journal_paper_doi 10.1107/S160053681102842X
_journal_volume 67
_journal_year 2011
_chemical_formula_iupac '[Cu Na (B F4) (C18 H18 N2 O4) (C H4 O)]'
_chemical_formula_moiety 'C19 H22 B Cu F4 N2 Na O5'
_chemical_formula_sum 'C19 H22 B Cu F4 N2 Na O5'
_chemical_formula_weight 531.73
_chemical_name_systematic
;
{\m-6,6'-Dimethoxy-2,2'-[ethane-1,2-diylbis(nitrilomethanylylidene)]
diphenolato-1\k^4^<i>O</i>^6^,<i>O</i>^1^,<i>O</i>^1'^,<i>O</i>^6'^;
2\k^4^<i>O</i>^1^,<i>N</i>,<i>N</i>',<i>O</i>^1'^}(methanol-
1\k<i>O</i>)(tetrafluoridoborato-1\k^2^<i>F</i>,<i>F</i>')-
2-copper(II)-1-sodium
;
_space_group_IT_number 14
_symmetry_cell_setting monoclinic
_symmetry_space_group_name_Hall '-P 2ybc'
_symmetry_space_group_name_H-M 'P 1 21/c 1'
_atom_sites_solution_hydrogens geom
_atom_sites_solution_primary direct
_atom_sites_solution_secondary difmap
_cell_angle_alpha 90.00
_cell_angle_beta 117.544(17)
_cell_angle_gamma 90.00
_cell_formula_units_Z 4
_cell_length_a 12.885(3)
_cell_length_b 14.248(5)
_cell_length_c 13.508(7)
_cell_measurement_reflns_used 12791
_cell_measurement_temperature 293(2)
_cell_measurement_theta_max 27.50
_cell_measurement_theta_min 3.025
_cell_volume 2198.8(15)
_computing_cell_refinement 'RAPID-AUTO (Rigaku, 1998)'
_computing_data_collection 'RAPID-AUTO (Rigaku, 1998)'
_computing_data_reduction 'CrystalClear (Rigaku/MSC, 2002)'
_computing_molecular_graphics 'SHELXTL (Sheldrick, 2008)'
_computing_publication_material 'SHELXL97 (Sheldrick, 2008)'
_computing_structure_refinement 'SHELXL97 (Sheldrick, 2008)'
_computing_structure_solution 'SHELXS97 (Sheldrick, 2008)'
_diffrn_ambient_temperature 293(2)
_diffrn_measured_fraction_theta_full 0.995
_diffrn_measured_fraction_theta_max 0.995
_diffrn_measurement_device_type 'Rigaku R-AXIS RAPID'
_diffrn_measurement_method \w
_diffrn_radiation_monochromator graphite
_diffrn_radiation_source 'fine-focus sealed tube'
_diffrn_radiation_type MoK\a
_diffrn_radiation_wavelength 0.71073
_diffrn_reflns_av_R_equivalents 0.0567
_diffrn_reflns_av_sigmaI/netI 0.0532
_diffrn_reflns_limit_h_max 16
_diffrn_reflns_limit_h_min -16
_diffrn_reflns_limit_k_max 18
_diffrn_reflns_limit_k_min -18
_diffrn_reflns_limit_l_max 17
_diffrn_reflns_limit_l_min -17
_diffrn_reflns_number 20737
_diffrn_reflns_theta_full 27.48
_diffrn_reflns_theta_max 27.48
_diffrn_reflns_theta_min 3.02
_diffrn_standards_decay_% 0
_diffrn_standards_interval_count 0
_diffrn_standards_interval_time 0
_diffrn_standards_number 0
_exptl_absorpt_coefficient_mu 1.081
_exptl_absorpt_correction_T_max 0.7776
_exptl_absorpt_correction_T_min 0.7202
_exptl_absorpt_correction_type multi-scan
_exptl_absorpt_process_details '(ABSCOR; Higashi, 1995)'
_exptl_crystal_colour brown
_exptl_crystal_density_diffrn 1.606
_exptl_crystal_density_method 'not measured'
_exptl_crystal_description block
_exptl_crystal_F_000 1084
_exptl_crystal_size_max 0.33
_exptl_crystal_size_mid 0.27
_exptl_crystal_size_min 0.25
_refine_diff_density_max 0.494
_refine_diff_density_min -0.774
_refine_ls_extinction_method none
_refine_ls_goodness_of_fit_ref 1.045
_refine_ls_hydrogen_treatment constr
_refine_ls_matrix_type full
_refine_ls_number_parameters 320
_refine_ls_number_reflns 5016
_refine_ls_number_restraints 36
_refine_ls_restrained_S_all 1.082
_refine_ls_R_factor_all 0.0809
_refine_ls_R_factor_gt 0.0498
_refine_ls_shift/su_max 0.000
_refine_ls_shift/su_mean 0.000
_refine_ls_structure_factor_coef Fsqd
_refine_ls_weighting_details 'calc w=1/[\s^2^(Fo^2^)+(0.0664P)^2^+0.3095P] where P=(Fo^2^+2Fc^2^)/3'
_refine_ls_weighting_scheme calc
_refine_ls_wR_factor_gt 0.1178
_refine_ls_wR_factor_ref 0.1301
_reflns_number_gt 3439
_reflns_number_total 5016
_reflns_threshold_expression I>2\s(I)
_cod_data_source_file ng5196.cif
_cod_data_source_block I
_cod_original_cell_volume 2198.7(14)
_cod_original_sg_symbol_H-M 'P 21/c'
_cod_database_code 2231237
_cod_database_fobs_code 2231237

loop_
_symmetry_equiv_pos_as_xyz
'x, y, z'
'-x, y+1/2, -z+1/2'
'-x, -y, -z'
'x, -y-1/2, z-1/2'

loop_
_atom_site_type_symbol
_atom_site_label
_atom_site_fract_x
_atom_site_fract_y
_atom_site_fract_z
_atom_site_U_iso_or_equiv
_atom_site_adp_type
_atom_site_calc_flag
_atom_site_refinement_flags
_atom_site_occupancy
_atom_site_symmetry_multiplicity
_atom_site_disorder_assembly
_atom_site_disorder_group
B B1 0.4588(4) 0.6368(4) 0.7395(4) 0.0644(12) Uani d . 1 1 . .
C C1 0.1383(3) 0.8585(2) 0.4357(3) 0.0394(7) Uani d . 1 1 . .
C C2 0.2498(3) 0.8999(2) 0.4724(3) 0.0428(7) Uani d . 1 1 A .
C C3 0.2622(3) 0.9962(2) 0.4754(3) 0.0520(9) Uani d . 1 1 . .
H H3 0.3361 1.0228 0.5014 0.062 Uiso calc R 1 1 . .
C C4 0.1641(4) 1.0532(2) 0.4394(3) 0.0603(10) Uani d . 1 1 . .
H H4 0.1729 1.1180 0.4417 0.072 Uiso calc R 1 1 . .
C C5 0.0555(4) 1.0158(2) 0.4011(3) 0.0535(9) Uani d . 1 1 . .
H H5 -0.0093 1.0552 0.3758 0.064 Uiso calc R 1 1 . .
C C6 0.0398(3) 0.9171(2) 0.3992(3) 0.0429(7) Uani d . 1 1 . .
C C7 -0.0766(3) 0.8817(2) 0.3595(3) 0.0478(8) Uani d . 1 1 . .
H H7 -0.1368 0.9255 0.3371 0.057 Uiso calc R 1 1 . .
C C8 -0.2263(3) 0.7663(3) 0.3176(4) 0.0614(10) Uani d . 1 1 . .
H H8A -0.2794 0.8099 0.2621 0.074 Uiso calc R 1 1 . .
H H8B -0.2418 0.7675 0.3814 0.074 Uiso calc R 1 1 . .
C C9 -0.2462(3) 0.6683(3) 0.2691(4) 0.0608(10) Uani d . 1 1 . .
H H9A -0.3074 0.6376 0.2800 0.073 Uiso calc R 1 1 . .
H H9B -0.2713 0.6717 0.1895 0.073 Uiso calc R 1 1 . .
C C10 -0.1397(3) 0.5225(2) 0.3216(3) 0.0466(8) Uani d . 1 1 . .
H H10 -0.2126 0.4936 0.2929 0.056 Uiso calc R 1 1 . .
C C11 -0.0396(3) 0.4631(2) 0.3596(3) 0.0415(7) Uani d . 1 1 . .
C C12 -0.0573(3) 0.3646(2) 0.3493(3) 0.0534(9) Uani d . 1 1 . .
H H12 -0.1327 0.3409 0.3233 0.064 Uiso calc R 1 1 . .
C C13 0.0325(4) 0.3045(2) 0.3764(3) 0.0603(10) Uani d . 1 1 . .
H H13 0.0183 0.2403 0.3676 0.072 Uiso calc R 1 1 . .
C C14 0.1472(4) 0.3382(2) 0.4178(3) 0.0535(9) Uani d . 1 1 . .
H H14 0.2090 0.2966 0.4360 0.064 Uiso calc R 1 1 . .
C C15 0.1678(3) 0.4333(2) 0.4312(3) 0.0430(7) Uani d . 1 1 A .
C C16 0.0759(3) 0.4983(2) 0.4018(3) 0.0395(7) Uani d . 1 1 . .
C C17 0.3769(3) 0.4155(3) 0.5113(4) 0.0727(12) Uani d . 1 1 A .
H H17A 0.3755 0.3705 0.5636 0.109 Uiso calc R 1 1 . .
H H17B 0.4464 0.4530 0.5469 0.109 Uiso calc R 1 1 . .
H H17C 0.3763 0.3833 0.4486 0.109 Uiso calc R 1 1 . .
C C18 0.4534(3) 0.8701(3) 0.5375(4) 0.0744(13) Uani d . 1 1 A .
H H18A 0.4532 0.9091 0.4794 0.112 Uiso calc R 1 1 . .
H H18B 0.5053 0.8180 0.5503 0.112 Uiso calc R 1 1 . .
H H18C 0.4793 0.9061 0.6048 0.112 Uiso calc R 1 1 . .
C C19 0.3012(5) 0.6111(4) 0.2577(4) 0.111(2) Uani d . 1 1 A .
H H19A 0.2722 0.5537 0.2728 0.166 Uiso calc R 1 1 . .
H H19B 0.3612 0.5971 0.2366 0.166 Uiso calc R 1 1 . .
H H19C 0.2384 0.6438 0.1978 0.166 Uiso calc R 1 1 . .
Cu Cu1 0.00033(3) 0.68991(2) 0.38549(3) 0.03933(15) Uani d . 1 1 . .
F F1 0.3435(3) 0.6599(2) 0.6971(3) 0.1045(9) Uani d U 1 1 A .
F F2 0.4815(2) 0.6418(2) 0.6487(2) 0.0929(8) Uani d U 1 1 A .
F F3 0.4532(9) 0.5441(4) 0.7756(5) 0.102(3) Uani d PU 0.598(18) 1 A 1
F F4 0.5310(7) 0.6847(8) 0.8305(7) 0.099(2) Uani d PU 0.598(18) 1 A 1
F F3' 0.5214(16) 0.5676(9) 0.7911(9) 0.124(5) Uani d PU 0.402(18) 1 A 2
F F4' 0.5110(9) 0.7239(8) 0.8004(10) 0.081(3) Uani d PU 0.402(18) 1 A 2
N N1 -0.1050(2) 0.79428(19) 0.3521(2) 0.0458(7) Uani d . 1 1 A .
N N2 -0.1379(2) 0.61370(19) 0.3237(2) 0.0448(6) Uani d . 1 1 A .
Na Na1 0.28783(11) 0.66051(9) 0.49108(11) 0.0476(3) Uani d . 1 1 A .
O O1 0.13430(18) 0.76601(14) 0.4389(2) 0.0481(6) Uani d . 1 1 A .
O O2 0.3381(2) 0.83617(16) 0.5045(2) 0.0547(7) Uani d . 1 1 . .
O O3 0.10354(18) 0.58764(14) 0.4150(2) 0.0457(6) Uani d . 1 1 A .
O O4 0.27683(19) 0.47424(15) 0.4739(2) 0.0546(6) Uani d . 1 1 . .
O O5 0.3468(3) 0.6662(2) 0.3515(2) 0.0732(8) Uani d . 1 1 . .
H H1 0.3777 0.7166 0.3444 0.110 Uiso d R 1 1 A .

loop_
_atom_site_aniso_label
_atom_site_aniso_U_11
_atom_site_aniso_U_22
_atom_site_aniso_U_33
_atom_site_aniso_U_12
_atom_site_aniso_U_13
_atom_site_aniso_U_23
B1 0.048(2) 0.073(3) 0.063(3) 0.015(2) 0.018(2) 0.006(3)
C1 0.0422(16) 0.0348(15) 0.0385(17) 0.0012(13) 0.0165(14) 0.0022(13)
C2 0.0480(17) 0.0348(15) 0.0422(17) -0.0006(14) 0.0178(14) 0.0026(14)
C3 0.063(2) 0.0373(16) 0.059(2) -0.0128(16) 0.0319(18) -0.0068(16)
C4 0.090(3) 0.0321(16) 0.076(3) 0.0003(18) 0.053(2) -0.0002(17)
C5 0.073(2) 0.0345(16) 0.065(2) 0.0152(17) 0.043(2) 0.0065(16)
C6 0.0543(18) 0.0368(15) 0.0432(18) 0.0078(14) 0.0272(15) 0.0050(14)
C7 0.0456(17) 0.0494(19) 0.051(2) 0.0160(15) 0.0244(16) 0.0147(16)
C8 0.0354(17) 0.070(2) 0.077(3) 0.0132(17) 0.0247(18) 0.009(2)
C9 0.0308(16) 0.073(2) 0.067(2) -0.0030(16) 0.0126(16) 0.001(2)
C10 0.0397(16) 0.055(2) 0.0420(18) -0.0143(15) 0.0164(14) -0.0059(15)
C11 0.0465(16) 0.0403(16) 0.0398(17) -0.0078(14) 0.0218(14) -0.0048(14)
C12 0.065(2) 0.0458(19) 0.055(2) -0.0210(17) 0.0327(19) -0.0045(16)
C13 0.084(3) 0.0321(16) 0.070(3) -0.0097(18) 0.040(2) -0.0048(17)
C14 0.076(3) 0.0350(15) 0.059(2) 0.0044(16) 0.038(2) 0.0039(16)
C15 0.0510(17) 0.0369(15) 0.0497(19) -0.0013(14) 0.0306(16) 0.0006(14)
C16 0.0462(17) 0.0378(15) 0.0371(16) -0.0022(13) 0.0216(14) -0.0015(14)
C17 0.054(2) 0.062(2) 0.108(4) 0.0147(19) 0.043(2) 0.013(2)
C18 0.044(2) 0.067(2) 0.101(3) -0.0151(19) 0.024(2) -0.015(2)
C19 0.142(5) 0.108(4) 0.074(3) -0.034(4) 0.043(3) -0.018(3)
Cu1 0.02938(19) 0.0377(2) 0.0470(2) 0.00197(15) 0.01437(17) 0.00150(17)
F1 0.0963(12) 0.1098(12) 0.1087(13) 0.0003(9) 0.0486(9) 0.0025(9)
F2 0.0854(17) 0.125(2) 0.0776(16) 0.0071(16) 0.0454(14) -0.0047(16)
F3 0.116(5) 0.078(3) 0.098(4) 0.007(3) 0.039(3) 0.036(2)
F4 0.093(4) 0.110(5) 0.080(3) -0.022(3) 0.028(3) -0.007(3)
F3' 0.124(6) 0.108(6) 0.120(5) 0.018(4) 0.040(4) 0.025(4)
F4' 0.078(4) 0.075(5) 0.081(5) -0.004(3) 0.028(3) -0.023(4)
N1 0.0359(13) 0.0518(16) 0.0495(16) 0.0087(12) 0.0195(12) 0.0092(13)
N2 0.0328(13) 0.0533(16) 0.0444(15) -0.0012(12) 0.0147(12) -0.0007(13)
Na1 0.0361(6) 0.0456(7) 0.0581(8) 0.0021(5) 0.0192(6) 0.0034(6)
O1 0.0350(11) 0.0301(10) 0.0698(15) 0.0034(9) 0.0163(11) 0.0073(11)
O2 0.0383(12) 0.0416(12) 0.0728(17) -0.0061(10) 0.0162(12) -0.0005(12)
O3 0.0336(10) 0.0344(10) 0.0653(15) -0.0019(9) 0.0195(10) -0.0025(10)
O4 0.0418(12) 0.0421(12) 0.0812(18) 0.0065(10) 0.0294(12) 0.0047(12)
O5 0.094(2) 0.0694(16) 0.0692(19) -0.0225(16) 0.0490(17) -0.0134(15)

loop_
_atom_type_symbol
_atom_type_description
_atom_type_scat_dispersion_real
_atom_type_scat_dispersion_imag
_atom_type_scat_source
C C 0.0033 0.0016 'International Tables Vol C Tables 4.2.6.8 and 6.1.1.4'
H H 0.0000 0.0000 'International Tables Vol C Tables 4.2.6.8 and 6.1.1.4'
B B 0.0013 0.0007 'International Tables Vol C Tables 4.2.6.8 and 6.1.1.4'
N N 0.0061 0.0033 'International Tables Vol C Tables 4.2.6.8 and 6.1.1.4'
O O 0.0106 0.0060 'International Tables Vol C Tables 4.2.6.8 and 6.1.1.4'
Cu Cu 0.3201 1.2651 'International Tables Vol C Tables 4.2.6.8 and 6.1.1.4'
Na Na 0.0362 0.0249 'International Tables Vol C Tables 4.2.6.8 and 6.1.1.4'
F F 0.0171 0.0103 'International Tables Vol C Tables 4.2.6.8 and 6.1.1.4'

loop_
_geom_angle_atom_site_label_1
_geom_angle_atom_site_label_2
_geom_angle_atom_site_label_3
_geom_angle
F3' B1 F4 84.0(6)
F3' B1 F1 135.7(11)
F4 B1 F1 115.0(6)
F3' B1 F2 100.8(8)
F4 B1 F2 116.5(6)
F1 B1 F2 104.5(4)
F3' B1 F3 37.3(7)
F4 B1 F3 106.4(6)
F1 B1 F3 98.6(6)
F2 B1 F3 114.6(5)
F3' B1 F4' 109.9(7)
F4 B1 F4' 27.1(4)
F1 B1 F4' 99.1(5)
F2 B1 F4' 102.9(7)
F3 B1 F4' 132.5(7)
F3' B1 Na1 130.1(7)
F4 B1 Na1 142.5(6)
F1 B1 Na1 54.7(2)
F2 B1 Na1 50.6(2)
F3 B1 Na1 110.7(4)
F4' B1 Na1 115.5(6)
O1 C1 C6 124.2(3)
O1 C1 C2 117.0(3)
C6 C1 C2 118.8(3)
O2 C2 C3 125.8(3)
O2 C2 C1 113.5(3)
C3 C2 C1 120.7(3)
C2 C3 C4 119.8(3)
C2 C3 H3 120.1
C4 C3 H3 120.1
C5 C4 C3 121.1(3)
C5 C4 H4 119.5
C3 C4 H4 119.5
C4 C5 C6 120.6(3)
C4 C5 H5 119.7
C6 C5 H5 119.7
C1 C6 C5 119.0(3)
C1 C6 C7 122.8(3)
C5 C6 C7 118.1(3)
N1 C7 C6 125.5(3)
N1 C7 H7 117.3
C6 C7 H7 117.3
N1 C8 C9 109.3(3)
N1 C8 H8A 109.8
C9 C8 H8A 109.8
N1 C8 H8B 109.8
C9 C8 H8B 109.8
H8A C8 H8B 108.3
N2 C9 C8 110.0(3)
N2 C9 H9A 109.7
C8 C9 H9A 109.7
N2 C9 H9B 109.7
C8 C9 H9B 109.7
H9A C9 H9B 108.2
N2 C10 C11 125.6(3)
N2 C10 H10 117.2
C11 C10 H10 117.2
C16 C11 C12 118.8(3)
C16 C11 C10 122.8(3)
C12 C11 C10 118.3(3)
C13 C12 C11 121.5(3)
C13 C12 H12 119.2
C11 C12 H12 119.2
C12 C13 C14 120.4(3)
C12 C13 H13 119.8
C14 C13 H13 119.8
C15 C14 C13 119.6(3)
C15 C14 H14 120.2
C13 C14 H14 120.2
C14 C15 O4 124.7(3)
C14 C15 C16 121.6(3)
O4 C15 C16 113.6(3)
O3 C16 C15 117.4(3)
O3 C16 C11 124.6(3)
C15 C16 C11 118.0(3)
O4 C17 H17A 109.5
O4 C17 H17B 109.5
H17A C17 H17B 109.5
O4 C17 H17C 109.5
H17A C17 H17C 109.5
H17B C17 H17C 109.5
O2 C18 H18A 109.5
O2 C18 H18B 109.5
H18A C18 H18B 109.5
O2 C18 H18C 109.5
H18A C18 H18C 109.5
H18B C18 H18C 109.5
O5 C19 H19A 109.5
O5 C19 H19B 109.5
H19A C19 H19B 109.5
O5 C19 H19C 109.5
H19A C19 H19C 109.5
H19B C19 H19C 109.5
O1 Cu1 O3 86.09(9)
O1 Cu1 N2 177.21(11)
O3 Cu1 N2 94.40(11)
O1 Cu1 N1 93.86(11)
O3 Cu1 N1 178.71(12)
N2 Cu1 N1 85.59(12)
O1 Cu1 Na1 42.57(7)
O3 Cu1 Na1 43.55(6)
N2 Cu1 Na1 137.94(9)
N1 Cu1 Na1 136.43(9)
B1 F1 Na1 99.3(3)
B1 F2 Na1 103.3(2)
C7 N1 C8 120.7(3)
C7 N1 Cu1 125.8(2)
C8 N1 Cu1 113.4(2)
C10 N2 C9 121.1(3)
C10 N2 Cu1 125.4(2)
C9 N2 Cu1 113.3(2)
O1 Na1 O5 106.39(11)
O1 Na1 O3 66.79(8)
O5 Na1 O3 107.61(11)
O1 Na1 F2 136.25(11)
O5 Na1 F2 97.21(12)
O3 Na1 F2 139.01(11)
O1 Na1 F1 96.01(11)
O5 Na1 F1 148.64(12)
O3 Na1 F1 101.22(11)
F2 Na1 F1 51.90(11)
O1 Na1 O2 62.75(8)
O5 Na1 O2 81.83(10)
O3 Na1 O2 129.21(9)
F2 Na1 O2 85.51(10)
F1 Na1 O2 89.52(10)
O1 Na1 O4 128.03(9)
O5 Na1 O4 89.32(10)
O3 Na1 O4 61.24(7)
F2 Na1 O4 87.64(9)
F1 Na1 O4 93.96(10)
O2 Na1 O4 168.04(10)
O1 Na1 B1 118.99(12)
O5 Na1 B1 123.34(14)
O3 Na1 B1 119.99(13)
F2 Na1 B1 26.14(12)
F1 Na1 B1 26.03(12)
O2 Na1 B1 90.00(12)
O4 Na1 B1 88.16(12)
O1 Na1 Cu1 33.19(5)
O5 Na1 Cu1 111.29(10)
O3 Na1 Cu1 33.61(5)
F2 Na1 Cu1 151.40(9)
F1 Na1 Cu1 99.51(9)
O2 Na1 Cu1 95.86(6)
O4 Na1 Cu1 94.84(6)
B1 Na1 Cu1 125.32(11)
C1 O1 Cu1 127.34(19)
C1 O1 Na1 128.05(19)
Cu1 O1 Na1 104.24(10)
C2 O2 C18 118.1(3)
C2 O2 Na1 118.72(18)
C18 O2 Na1 123.0(2)
C16 O3 Cu1 126.9(2)
C16 O3 Na1 130.14(19)
Cu1 O3 Na1 102.84(9)
C15 O4 C17 118.8(3)
C15 O4 Na1 117.52(18)
C17 O4 Na1 123.6(2)
C19 O5 Na1 124.5(3)
C19 O5 H1 113.8
Na1 O5 H1 117.7

loop_
_geom_bond_atom_site_label_1
_geom_bond_atom_site_label_2
_geom_bond_distance
_geom_bond_publ_flag
B1 F3' 1.260(10) ?
B1 F4 1.336(8) ?
B1 F1 1.363(5) ?
B1 F2 1.387(6) ?
B1 F3 1.422(8) ?
B1 F4' 1.469(10) ?
B1 Na1 3.064(5) ?
C1 O1 1.320(4) ?
C1 C6 1.404(4) ?
C1 C2 1.414(4) ?
C2 O2 1.360(4) ?
C2 C3 1.380(4) ?
C3 C4 1.388(5) ?
C3 H3 0.9300 ?
C4 C5 1.356(5) ?
C4 H4 0.9300 ?
C5 C6 1.420(4) ?
C5 H5 0.9300 ?
C6 C7 1.430(5) ?
C7 N1 1.289(4) ?
C7 H7 0.9300 ?
C8 N1 1.465(4) ?
C8 C9 1.513(5) ?
C8 H8A 0.9700 ?
C8 H8B 0.9700 ?
C9 N2 1.464(4) ?
C9 H9A 0.9700 ?
C9 H9B 0.9700 ?
C10 N2 1.299(4) ?
C10 C11 1.426(5) ?
C10 H10 0.9300 ?
C11 C16 1.417(4) ?
C11 C12 1.418(4) ?
C12 C13 1.347(5) ?
C12 H12 0.9300 ?
C13 C14 1.402(6) ?
C13 H13 0.9300 ?
C14 C15 1.376(4) ?
C14 H14 0.9300 ?
C15 O4 1.377(4) ?
C15 C16 1.409(4) ?
C16 O3 1.311(4) ?
C17 O4 1.419(4) ?
C17 H17A 0.9600 ?
C17 H17B 0.9600 ?
C17 H17C 0.9600 ?
C18 O2 1.424(4) ?
C18 H18A 0.9600 ?
C18 H18B 0.9600 ?
C18 H18C 0.9600 ?
C19 O5 1.371(6) ?
C19 H19A 0.9600 ?
C19 H19B 0.9600 ?
C19 H19C 0.9600 ?
Cu1 O1 1.877(2) yes
Cu1 O3 1.887(2) yes
Cu1 N2 1.917(3) yes
Cu1 N1 1.921(3) yes
Cu1 Na1 3.3236(15) ?
F1 Na1 2.533(4) yes
F2 Na1 2.432(3) yes
Na1 O1 2.319(2) yes
Na1 O5 2.338(3) yes
Na1 O3 2.349(2) yes
Na1 O2 2.571(3) yes
Na1 O4 2.662(3) yes
O5 H1 0.8472 ?
